data_7114780
loop_
_publ_author_name
'Brandys, Marie-Claude'
'Puddephatt, Richard J.'

_publ_section_title
;
 Ring, polymer and network structures in silver(i) complexes with
 dipyridyl and diphosphine ligands
;
_journal_issue 16
_journal_name_full 'Chemical Communications'
_journal_page_first 1508
_journal_paper_doi 10.1039/b104857k
_journal_year 2001
_chemical_formula_sum 'C43 H43 Ag Cl2 F3 N2 O3 P2'
_chemical_formula_weight 933.50
_chemical_name_systematic
; 
? 
;
_space_group_IT_number 43
_symmetry_space_group_name_Hall 'F 2 -2d'
_symmetry_space_group_name_H-M 'F d d 2'
_atom_sites_solution_hydrogens geom
_atom_sites_solution_primary direct
_atom_sites_solution_secondary difmap
_audit_creation_method SHELXL-97
_cell_angle_alpha 90.00
_cell_angle_beta 90.00
_cell_angle_gamma 90.00
_cell_formula_units_Z 16
_cell_length_a 31.5201(7)
_cell_length_b 39.6365(10)
_cell_length_c 13.9957(4)
_cell_measurement_temperature 150(2)
_cell_volume 17485.5(8)
_computing_structure_refinement 'SHELXL-97 (Sheldrick, 1997)'
_computing_structure_solution 'SHELXS-97 (Sheldrick, 1990)'
_diffrn_ambient_temperature 150(2)
_diffrn_measured_fraction_theta_full 0.997
_diffrn_measured_fraction_theta_max 0.997
_diffrn_radiation_monochromator graphite
_diffrn_radiation_source 'fine-focus sealed tube'
_diffrn_radiation_type MoK\a
_diffrn_radiation_wavelength 0.71073
_diffrn_reflns_av_R_equivalents 0.0000
_diffrn_reflns_av_sigmaI/netI 0.0489
_diffrn_reflns_limit_h_max 40
_diffrn_reflns_limit_h_min -40
_diffrn_reflns_limit_k_max 51
_diffrn_reflns_limit_k_min -51
_diffrn_reflns_limit_l_max 18
_diffrn_reflns_limit_l_min -18
_diffrn_reflns_number 9871
_diffrn_reflns_theta_full 27.51
_diffrn_reflns_theta_max 27.51
_diffrn_reflns_theta_min 2.58
_exptl_absorpt_coefficient_mu 0.709
_exptl_absorpt_correction_T_max 0.9325
_exptl_absorpt_correction_T_min 0.7997
_exptl_crystal_density_diffrn 1.418
_exptl_crystal_density_method 'not measured'
_exptl_crystal_F_000 7632
_exptl_crystal_size_max 0.33
_exptl_crystal_size_mid 0.15
_exptl_crystal_size_min 0.10
_refine_diff_density_max 2.115
_refine_diff_density_min -0.618
_refine_diff_density_rms 0.128
_refine_ls_abs_structure_details 'Flack H D (1983), Acta Cryst. A39, 876-881'
_refine_ls_abs_structure_Flack 0.00
_refine_ls_extinction_method none
_refine_ls_goodness_of_fit_ref 1.038
_refine_ls_hydrogen_treatment mixed
_refine_ls_matrix_type full
_refine_ls_number_parameters 457
_refine_ls_number_reflns 9871
_refine_ls_number_restraints 84
_refine_ls_restrained_S_all 1.057
_refine_ls_R_factor_all 0.1090
_refine_ls_R_factor_gt 0.0699
_refine_ls_shift/su_max 0.791
_refine_ls_shift/su_mean 0.159
_refine_ls_structure_factor_coef Fsqd
_refine_ls_weighting_details 'calc w=1/[\s^2^(Fo^2^)+(0.1582P)^2^+0.0000P] where P=(Fo^2^+2Fc^2^)/3'
_refine_ls_weighting_scheme calc
_refine_ls_wR_factor_gt 0.1961
_refine_ls_wR_factor_ref 0.2324
_reflns_number_gt 6463
_reflns_number_total 9871
_reflns_threshold_expression >2sigma(I)
_cod_data_source_file b104857k.txt
_cod_data_source_block 00170o
_cod_database_code 7114780

loop_
_symmetry_equiv_pos_as_xyz
'x, y, z'
'-x, -y, z'
'x+1/4, -y+1/4, z+1/4'
'-x+1/4, y+1/4, z+1/4'
'x, y+1/2, z+1/2'
'-x, -y+1/2, z+1/2'
'x+1/4, -y+3/4, z+3/4'
'-x+1/4, y+3/4, z+3/4'
'x+1/2, y, z+1/2'
'-x+1/2, -y, z+1/2'
'x+3/4, -y+1/4, z+3/4'
'-x+3/4, y+1/4, z+3/4'
'x+1/2, y+1/2, z'
'-x+1/2, -y+1/2, z'
'x+3/4, -y+3/4, z+1/4'
'-x+3/4, y+3/4, z+1/4'

loop_
_atom_site_label
_atom_site_type_symbol
_atom_site_fract_x
_atom_site_fract_y
_atom_site_fract_z
_atom_site_U_iso_or_equiv
_atom_site_adp_type
_atom_site_occupancy
_atom_site_symmetry_multiplicity
_atom_site_calc_flag
_atom_site_refinement_flags
Ag Ag 0.274807(11) 0.000055(19) 0.76211(15) 0.04442(17) Uani 1 1 d .
P1 P 0.31158(8) 0.03864(8) 0.6539(2) 0.0532(8) Uani 1 1 d .
P2 P 0.31166(7) -0.03808(8) 0.87183(19) 0.0518(8) Uani 1 1 d .
N1 N 0.2211(3) -0.0388(2) 0.7048(7) 0.061(3) Uani 1 1 d .
N2 N 0.2213(2) 0.03763(19) 0.8154(6) 0.051(2) Uani 1 1 d .
C1 C 0.2780(4) -0.0644(2) 0.9478(8) 0.063(3) Uani 1 1 d .
H1A H 0.2610 -0.0798 0.9073 0.076 Uiso 1 1 calc R
H1B H 0.2961 -0.0784 0.9900 0.076 Uiso 1 1 calc R
C2 C 0.2503(3) 0.04379(17) 0.5060(12) 0.0516(19) Uani 1 1 d .
H2A H 0.2695 0.0310 0.4632 0.062 Uiso 1 1 calc R
H2B H 0.2332 0.0272 0.5422 0.062 Uiso 1 1 calc R
C3 C 0.2784(2) 0.0651(3) 0.5797(10) 0.067(4) Uani 1 1 d .
H3A H 0.2594 0.0785 0.6211 0.081 Uiso 1 1 calc R
H3B H 0.2966 0.0809 0.5436 0.081 Uiso 1 1 calc R
C4 C 0.1852(3) -0.0430(3) 0.7632(11) 0.061(3) Uani 1 1 d .
H4A H 0.1796 -0.0289 0.8164 0.073 Uiso 1 1 calc R
C5 C 0.1583(4) -0.0697(3) 0.7372(10) 0.077(4) Uani 1 1 d .
H5A H 0.1329 -0.0729 0.7726 0.092 Uiso 1 1 calc R
C6 C 0.1669(4) -0.0910(3) 0.6637(12) 0.104(6) Uani 1 1 d .
H6A H 0.1478 -0.1086 0.6474 0.125 Uiso 1 1 calc R
C7 C 0.2059(4) -0.0861(3) 0.6110(12) 0.089(4) Uani 1 1 d .
H7A H 0.2135 -0.1013 0.5613 0.107 Uiso 1 1 calc R
C8 C 0.2316(3) -0.0596(2) 0.6330(8) 0.059(3) Uani 1 1 d .
H8A H 0.2569 -0.0559 0.5976 0.071 Uiso 1 1 calc R
C9 C 0.1861(3) 0.0443(3) 0.7762(10) 0.056(3) Uani 1 1 d .
H9A H 0.1772 0.0295 0.7267 0.067 Uiso 1 1 calc R
C10 C 0.1586(3) 0.0714(3) 0.7979(10) 0.089(6) Uani 1 1 d .
H10A H 0.1331 0.0748 0.7630 0.107 Uiso 1 1 calc R
C11 C 0.1702(3) 0.0935(2) 0.8740(9) 0.062(3) Uani 1 1 d .
C12 C 0.2065(3) 0.0868(2) 0.9151(10) 0.074(4) Uani 1 1 d .
H12A H 0.2170 0.1009 0.9645 0.089 Uiso 1 1 calc R
C13 C 0.2286(3) 0.0599(3) 0.8870(11) 0.075(4) Uani 1 1 d .
H13A H 0.2535 0.0557 0.9231 0.090 Uiso 1 1 calc R
C14 C 0.1463(3) 0.1226(2) 0.9004(9) 0.060(3) Uani 1 1 d .
H14 H 0.1565 0.1395 0.9425 0.072 Uiso 1 1 calc R
C15 C 0.1137(5) 0.1233(4) 0.8660(9) 0.121(6) Uani 1 1 d .
H15 H 0.1038 0.1077 0.8195 0.145 Uiso 1 1 calc R
C16 C 0.2618(8) 0.1723(8) 0.732(2) 0.42(3) Uani 1 1 d DU
H16A H 0.2501 0.1939 0.7105 0.629 Uiso 1 1 calc R
H16B H 0.2814 0.1637 0.6832 0.629 Uiso 1 1 calc R
H16C H 0.2769 0.1754 0.7922 0.629 Uiso 1 1 calc R
C17 C 0.2752(4) -0.1713(4) 0.877(4) 0.38(3) Uani 1 1 d U
H17A H 0.3052 -0.1671 0.8597 0.456 Uiso 1 1 calc R
H17C H 0.2692 -0.1648 0.9436 0.456 Uiso 1 1 calc R
C21 C 0.3440(2) -0.06897(18) 0.8052(6) 0.067(3) Uani 1 1 d G
C22 C 0.3235(2) -0.0930(2) 0.7495(5) 0.084(4) Uani 1 1 d G
H22A H 0.2934 -0.0946 0.7507 0.100 Uiso 1 1 calc R
C23 C 0.3470(3) -0.1147(2) 0.6922(6) 0.143(8) Uani 1 1 d G
H23A H 0.3330 -0.1311 0.6542 0.172 Uiso 1 1 calc R
C24 C 0.3910(3) -0.1124(3) 0.6905(8) 0.129(7) Uani 1 1 d G
H24A H 0.4070 -0.1273 0.6514 0.155 Uiso 1 1 calc R
C25 C 0.41150(19) -0.0884(3) 0.7462(9) 0.150(8) Uani 1 1 d G
H25A H 0.4416 -0.0868 0.7450 0.180 Uiso 1 1 calc R
C26 C 0.3880(2) -0.0667(2) 0.8035(8) 0.123(8) Uani 1 1 d G
H26A H 0.4021 -0.0502 0.8415 0.148 Uiso 1 1 calc R
C31 C 0.3487(3) 0.0201(2) 0.5664(7) 0.065(4) Uani 1 1 d G
C32 C 0.3705(3) 0.03876(19) 0.4980(7) 0.104(5) Uani 1 1 d G
H32A H 0.3670 0.0625 0.4951 0.125 Uiso 1 1 calc R
C33 C 0.3975(3) 0.0226(3) 0.4341(7) 0.119(7) Uani 1 1 d G
H33A H 0.4124 0.0354 0.3874 0.143 Uiso 1 1 calc R
C34 C 0.4026(3) -0.0122(3) 0.4385(8) 0.156(9) Uani 1 1 d G
H34A H 0.4210 -0.0232 0.3948 0.187 Uiso 1 1 calc R
C35 C 0.3808(3) -0.03083(19) 0.5068(9) 0.128(6) Uani 1 1 d G
H35A H 0.3844 -0.0546 0.5098 0.153 Uiso 1 1 calc R
C36 C 0.3539(3) -0.0147(2) 0.5707(7) 0.086(5) Uani 1 1 d G
H36A H 0.3390 -0.0274 0.6174 0.103 Uiso 1 1 calc R
C41 C 0.34325(18) 0.06831(19) 0.7217(5) 0.068(4) Uani 1 1 d G
C42 C 0.38697(19) 0.0643(2) 0.7279(7) 0.115(6) Uani 1 1 d G
H42A H 0.4007 0.0473 0.6913 0.138 Uiso 1 1 calc R
C43 C 0.41058(15) 0.0851(3) 0.7875(8) 0.160(9) Uani 1 1 d G
H43A H 0.4405 0.0824 0.7917 0.192 Uiso 1 1 calc R
C44 C 0.3905(2) 0.1099(2) 0.8411(7) 0.122(6) Uani 1 1 d G
H44A H 0.4066 0.1242 0.8818 0.146 Uiso 1 1 calc R
C45 C 0.3467(2) 0.11396(17) 0.8349(6) 0.079(4) Uani 1 1 d G
H45A H 0.3330 0.1309 0.8715 0.095 Uiso 1 1 calc R
C46 C 0.32314(15) 0.0931(2) 0.7753(6) 0.098(5) Uani 1 1 d G
H46A H 0.2933 0.0959 0.7711 0.117 Uiso 1 1 calc R
C51 C 0.3480(3) -0.0197(2) 0.9537(7) 0.072(4) Uani 1 1 d G
C52 C 0.3693(3) -0.0398(2) 1.0192(8) 0.137(8) Uani 1 1 d G
H52A H 0.3648 -0.0635 1.0196 0.165 Uiso 1 1 calc R
C53 C 0.3972(3) -0.0253(4) 1.0843(8) 0.202(14) Uani 1 1 d G
H53A H 0.4118 -0.0391 1.1291 0.242 Uiso 1 1 calc R
C54 C 0.4038(3) 0.0093(4) 1.0838(8) 0.139(8) Uani 1 1 d G
H54A H 0.4229 0.0192 1.1282 0.167 Uiso 1 1 calc R
C55 C 0.3825(3) 0.0295(2) 1.0182(9) 0.146(9) Uani 1 1 d G
H55A H 0.3871 0.0532 1.0178 0.175 Uiso 1 1 calc R
C56 C 0.3547(3) 0.0150(2) 0.9531(7) 0.090(5) Uani 1 1 d G
H56A H 0.3401 0.0288 0.9083 0.108 Uiso 1 1 calc R
C81 C 0.2461(4) -0.2060(5) 0.5245(15) 0.41(3) Uani 1 1 d DU
C82 C 0.2473(7) -0.1711(4) 0.515(2) 0.148(6) Uani 1 1 d DU
F1 F 0.2474(3) -0.2197(3) 0.6087(11) 0.177(5) Uani 1 1 d DU
F2 F 0.2243(6) -0.2175(5) 0.4618(17) 0.43(2) Uani 1 1 d DU
F3 F 0.2895(6) -0.2113(9) 0.4898(16) 0.63(3) Uani 1 1 d DU
O1 O 0.2786(8) -0.1569(7) 0.5375(16) 0.466(9) Uani 1 1 d DU
O2 O 0.2130(4) -0.1629(5) 0.4816(9) 0.205(8) Uani 1 1 d DU
O3 O 0.2274(2) 0.1482(2) 0.7452(8) 0.119(4) Uani 1 1 d DU
H3 H 0.2337 0.1349 0.7898 0.179 Uiso 1 1 calc R
Cl1 Cl 0.2306(3) -0.1517(4) 0.7753(13) 0.369(8) Uani 1 1 d U
Cl2 Cl 0.2580(2) -0.2094(3) 0.8476(11) 0.289(6) Uani 1 1 d U

loop_
_atom_site_aniso_label
_atom_site_aniso_U_11
_atom_site_aniso_U_22
_atom_site_aniso_U_33
_atom_site_aniso_U_23
_atom_site_aniso_U_13
_atom_site_aniso_U_12
Ag 0.0419(2) 0.0425(2) 0.0489(3) -0.00651(15) -0.0002(5) -0.0006(4)
P1 0.0522(14) 0.0554(18) 0.052(2) 0.0009(16) -0.0032(14) -0.0136(12)
P2 0.0457(13) 0.0571(18) 0.052(2) 0.0027(16) 0.0074(14) 0.0063(12)
N1 0.067(5) 0.053(5) 0.065(7) 0.025(5) -0.017(5) -0.015(4)
N2 0.041(4) 0.058(5) 0.053(6) -0.027(4) -0.005(4) 0.003(4)
C1 0.111(8) 0.041(5) 0.038(5) -0.008(5) 0.017(5) -0.002(5)
C2 0.047(3) 0.058(3) 0.049(5) -0.018(7) -0.004(2) -0.010(5)
C3 0.037(4) 0.061(7) 0.103(10) 0.024(7) -0.008(5) -0.020(4)
C4 0.046(5) 0.060(6) 0.078(8) 0.012(6) 0.000(5) -0.020(4)
C5 0.078(7) 0.064(7) 0.088(9) -0.007(6) -0.028(6) -0.014(6)
C6 0.146(11) 0.059(7) 0.109(11) 0.012(7) -0.086(10) -0.055(7)
C7 0.089(8) 0.077(9) 0.101(13) -0.009(9) 0.002(9) -0.016(7)
C8 0.081(6) 0.046(6) 0.050(7) -0.031(5) -0.013(6) -0.022(5)
C9 0.073(6) 0.049(6) 0.047(5) 0.002(5) 0.000(5) 0.003(4)
C10 0.040(5) 0.110(10) 0.116(12) 0.082(9) 0.007(6) 0.032(6)
C11 0.071(6) 0.046(5) 0.069(7) -0.003(5) -0.019(6) -0.003(4)
C12 0.102(8) 0.043(6) 0.077(10) -0.009(6) 0.031(8) 0.028(6)
C13 0.059(6) 0.094(9) 0.072(9) 0.019(7) -0.004(6) 0.003(6)
C14 0.062(5) 0.041(4) 0.077(7) -0.017(4) 0.004(5) 0.019(3)
C15 0.157(12) 0.162(13) 0.043(8) 0.039(9) -0.040(8) -0.056(11)
C16 0.41(4) 0.54(6) 0.31(4) 0.34(4) 0.21(3) 0.25(4)
C17 0.066(9) 0.095(11) 0.98(8) -0.01(3) 0.08(2) 0.010(7)
C21 0.094(8) 0.043(6) 0.063(8) -0.003(6) 0.015(6) -0.008(5)
C22 0.111(8) 0.099(9) 0.041(6) -0.001(6) 0.026(6) 0.055(7)
C23 0.223(18) 0.118(13) 0.089(11) -0.053(10) 0.056(13) -0.044(12)
C24 0.112(11) 0.147(16) 0.129(16) 0.017(13) -0.011(12) 0.040(11)
C25 0.087(8) 0.181(15) 0.184(18) -0.118(15) -0.004(11) 0.060(10)
C26 0.066(8) 0.089(10) 0.21(2) -0.034(12) 0.000(11) 0.001(7)
C31 0.037(6) 0.104(10) 0.053(7) -0.010(7) 0.005(5) 0.006(6)
C32 0.058(7) 0.176(14) 0.077(9) 0.054(11) 0.011(7) 0.021(8)
C33 0.056(8) 0.225(19) 0.075(11) 0.065(12) 0.011(7) 0.024(9)
C34 0.065(11) 0.31(3) 0.090(15) -0.072(18) 0.005(10) 0.051(13)
C35 0.103(10) 0.137(12) 0.143(15) -0.018(12) 0.066(11) 0.027(9)
C36 0.053(7) 0.123(11) 0.082(11) -0.033(10) 0.028(7) -0.029(7)
C41 0.044(5) 0.092(9) 0.067(8) 0.007(7) -0.020(5) -0.037(5)
C42 0.081(8) 0.128(11) 0.135(15) -0.060(11) -0.036(9) -0.023(7)
C43 0.090(9) 0.172(16) 0.22(2) -0.050(17) -0.088(13) 0.022(11)
C44 0.132(10) 0.075(8) 0.157(15) 0.006(8) -0.105(11) -0.054(7)
C45 0.083(7) 0.054(6) 0.101(12) 0.001(6) 0.008(7) -0.016(5)
C46 0.058(6) 0.066(7) 0.169(15) -0.027(9) 0.008(8) 0.014(5)
C51 0.041(6) 0.109(10) 0.064(9) 0.026(8) 0.018(6) 0.026(6)
C52 0.060(8) 0.26(2) 0.091(13) 0.061(15) -0.028(8) 0.019(10)
C53 0.079(12) 0.39(4) 0.135(19) 0.11(2) -0.048(12) -0.082(17)
C54 0.043(8) 0.31(3) 0.061(11) 0.001(15) -0.007(7) -0.006(11)
C55 0.044(6) 0.234(18) 0.159(17) -0.132(16) 0.022(9) 0.000(9)
C56 0.063(8) 0.098(10) 0.110(13) -0.045(11) -0.003(9) -0.005(7)
C81 0.041(8) 0.35(4) 0.83(8) 0.38(5) -0.011(19) -0.025(13)
C82 0.24(2) 0.107(9) 0.097(9) 0.012(17) 0.042(10) 0.004(17)
F1 0.143(9) 0.129(8) 0.260(15) 0.080(9) -0.010(8) -0.019(5)
F2 0.284(19) 0.234(16) 0.78(5) -0.10(3) -0.35(3) -0.019(15)
F3 0.31(2) 1.15(7) 0.41(3) -0.43(4) 0.10(2) 0.16(4)
O1 0.69(2) 0.51(2) 0.19(2) -0.06(2) 0.12(3) -0.520
O2 0.165(9) 0.34(2) 0.109(9) -0.093(12) -0.018(8) 0.163(12)
O3 0.086(5) 0.117(6) 0.155(8) 0.083(7) -0.079(5) -0.030(4)
Cl1 0.229(7) 0.371(14) 0.51(2) 0.244(16) 0.137(11) 0.058(9)
Cl2 0.150(4) 0.259(8) 0.458(17) 0.054(10) 0.105(8) -0.025(5)

loop_
_atom_type_symbol
_atom_type_description
_atom_type_scat_dispersion_real
_atom_type_scat_dispersion_imag
_atom_type_scat_source
C C 0.0033 0.0016 'International Tables Vol C Tables 4.2.6.8 and 6.1.1.4'
H H 0.0000 0.0000 'International Tables Vol C Tables 4.2.6.8 and 6.1.1.4'
N N 0.0061 0.0033 'International Tables Vol C Tables 4.2.6.8 and 6.1.1.4'
O O 0.0106 0.0060 'International Tables Vol C Tables 4.2.6.8 and 6.1.1.4'
F F 0.0171 0.0103 'International Tables Vol C Tables 4.2.6.8 and 6.1.1.4'
P P 0.1023 0.0942 'International Tables Vol C Tables 4.2.6.8 and 6.1.1.4'
Ag Ag -0.8971 1.1015 'International Tables Vol C Tables 4.2.6.8 and 6.1.1.4'
Cl Cl 0.1484 0.1585 'International Tables Vol C Tables 4.2.6.8 and 6.1.1.4'

loop_
_geom_angle_atom_site_label_1
_geom_angle_atom_site_label_2
_geom_angle_atom_site_label_3
_geom_angle
_geom_angle_site_symmetry_1
_geom_angle_site_symmetry_3
N2 Ag N1 90.42(18) . .
N2 Ag P2 121.9(2) . .
N1 Ag P2 98.40(19) . .
N2 Ag P1 98.0(2) . .
N1 Ag P1 121.6(2) . .
P2 Ag P1 123.36(5) . .
C3 P1 C41 104.1(4) . .
C3 P1 C31 102.4(6) . .
C41 P1 C31 104.9(4) . .
C3 P1 Ag 116.4(3) . .
C41 P1 Ag 110.1(3) . .
C31 P1 Ag 117.6(3) . .
C51 P2 C1 103.5(5) . .
C51 P2 C21 104.0(4) . .
C1 P2 C21 103.6(4) . .
C51 P2 Ag 117.2(3) . .
C1 P2 Ag 116.3(4) . .
C21 P2 Ag 110.8(3) . .
C8 N1 C4 124.1(9) . .
C8 N1 Ag 117.8(7) . .
C4 N1 Ag 116.4(7) . .
C9 N2 C13 109.4(9) . .
C9 N2 Ag 128.2(7) . .
C13 N2 Ag 121.5(6) . .
C2 C1 P2 111.1(6) 10 .
C1 C2 C3 113.8(5) 10_554 .
C2 C3 P1 112.6(7) . .
C5 C4 N1 115.2(12) . .
C6 C5 C4 123.0(13) . .
C5 C6 C7 118.2(10) . .
C5 C6 C15 130.5(13) . 8_544
C7 C6 C15 111.3(13) . 8_544
C8 C7 C6 119.6(13) . .
N1 C8 C7 119.7(11) . .
N2 C9 C10 127.1(12) . .
C9 C10 C11 118.0(9) . .
C12 C11 C14 120.9(10) . .
C12 C11 C10 115.3(10) . .
C14 C11 C10 123.6(9) . .
C11 C12 C13 119.3(12) . .
C12 C13 N2 130.7(12) . .
C15 C14 C11 112.9(10) . .
C14 C15 C6 109.9(11) . 4
Cl2 C17 Cl1 87.3(19) . .
C22 C21 C26 120.0 . .
C22 C21 P2 118.7(4) . .
C26 C21 P2 121.1(4) . .
C21 C22 C23 120.0 . .
C24 C23 C22 120.0 . .
C23 C24 C25 120.0 . .
C26 C25 C24 120.0 . .
C25 C26 C21 120.0 . .
C32 C31 C36 120.0 . .
C32 C31 P1 123.9(6) . .
C36 C31 P1 116.0(6) . .
C31 C32 C33 120.0 . .
C34 C33 C32 120.0 . .
C33 C34 C35 120.0 . .
C36 C35 C34 120.0 . .
C35 C36 C31 120.0 . .
C42 C41 C46 120.0 . .
C42 C41 P1 120.3(4) . .
C46 C41 P1 119.4(4) . .
C41 C42 C43 120.0 . .
C44 C43 C42 120.0 . .
C43 C44 C45 120.0 . .
C46 C45 C44 120.0 . .
C45 C46 C41 120.0 . .
C52 C51 C56 120.0 . .
C52 C51 P2 120.0(6) . .
C56 C51 P2 120.0(6) . .
C51 C52 C53 120.0 . .
C54 C53 C52 120.0 . .
C53 C54 C55 120.0 . .
C56 C55 C54 120.0 . .
C55 C56 C51 120.0 . .
F2 C81 F1 121.4(16) . .
F2 C81 C82 109.1(18) . .
F1 C81 C82 120(2) . .
F2 C81 F3 103.5(16) . .
F1 C81 F3 102.2(14) . .
C82 C81 F3 95.1(19) . .
O1 C82 O2 135.7(18) . .
O1 C82 C81 118.4(19) . .
O2 C82 C81 105.9(16) . .

loop_
_geom_bond_atom_site_label_1
_geom_bond_atom_site_label_2
_geom_bond_distance
_geom_bond_site_symmetry_2
Ag N2 2.370(7) .
Ag N1 2.425(8) .
Ag P2 2.448(3) .
Ag P1 2.444(3) .
P1 C3 1.808(11) .
P1 C41 1.811(6) .
P1 C31 1.847(7) .
P2 C51 1.778(8) .
P2 C1 1.829(10) .
P2 C21 1.847(6) .
N1 C8 1.342(13) .
N1 C4 1.406(14) .
N2 C9 1.266(12) .
N2 C13 1.355(16) .
C1 C2 1.461(15) 10
C2 C1 1.461(15) 10_554
C2 C3 1.599(16) .
C4 C5 1.402(13) .
C5 C6 1.359(19) .
C6 C7 1.446(19) .
C6 C15 1.839(19) 8_544
C7 C8 1.363(13) .
C9 C10 1.413(15) .
C10 C11 1.427(17) .
C11 C12 1.307(14) .
C11 C14 1.425(13) .
C12 C13 1.332(14) .
C14 C15 1.134(13) .
C15 C6 1.839(19) 4
C16 O3 1.454(19) .
C17 Cl2 1.65(2) .
C17 Cl1 2.14(5) .
C21 C22 1.3900 .
C21 C26 1.3900 .
C22 C23 1.3900 .
C23 C24 1.3900 .
C24 C25 1.3900 .
C25 C26 1.3900 .
C31 C32 1.3900 .
C31 C36 1.3900 .
C32 C33 1.3900 .
C33 C34 1.3900 .
C34 C35 1.3900 .
C35 C36 1.3900 .
C41 C42 1.3900 .
C41 C46 1.3900 .
C42 C43 1.3900 .
C43 C44 1.3900 .
C44 C45 1.3900 .
C45 C46 1.3900 .
C51 C52 1.3900 .
C51 C56 1.3900 .
C52 C53 1.3900 .
C53 C54 1.3900 .
C54 C55 1.3900 .
C55 C56 1.3900 .
C81 F2 1.205(17) .
C81 F1 1.298(16) .
C81 C82 1.388(16) .
C81 F3 1.467(15) .
C82 O1 1.177(15) .
C82 O2 1.224(15) .
